data_4120008
loop_
_publ_author_name
'Huayan Yang'
'Yu Wang'
'Jing Lei'
'Lei Shi'
'Xiaohu Wu'
'Ville M\"akinen'
'Shuichao Lin'
'Zichao Tang'
'Jian He'
'Hannu H\"akkinen'
'Lansun Zheng'
'Nanfeng Zheng'

_publ_contact_author_address
;
State Key Laboratory of Physical Chemistry of Solid Surfaces 
and Department of Chemistry
Xiamen University
422 Siming South Road
Xiamen, Fujian 361005
P. R. China
http://210.34.14.15/kydw_ktz/nfzheng/index.html
;
_publ_contact_author_email nfzheng@xmu.edu.cn
_publ_contact_author_fax +86-592-2183047
_publ_contact_author_name 'Nanfeng Zheng'
_publ_contact_author_phone +86-592-2186821
_publ_section_title
;
 Ligand-Stabilized Au13Cux (x= 2, 4, 8) Bimetallic Nanoclusters: Ligand
 Engineering to Control the Exposure of Metal Sites
;
_journal_name_full 'Journal of the American Chemical Society'
_journal_page_first 9568
_journal_page_last 9571
_journal_paper_doi 10.1021/ja402249s
_journal_volume 135
_journal_year 2013
_chemical_formula_sum 'C65 H58 Au13 Cl10.5 Cu8 N12 O3 S12'
_chemical_formula_weight 4881.06
_chemical_name_systematic
; 
 ? 
;
_space_group_IT_number 2
_symmetry_cell_setting triclinic
_symmetry_space_group_name_Hall '-P 1'
_symmetry_space_group_name_H-M 'P -1'
_atom_sites_solution_hydrogens constr
_atom_sites_solution_primary direct
_atom_sites_solution_secondary difmap
_audit_creation_method SHELXL-97
_cell_angle_alpha 94.71(3)
_cell_angle_beta 104.64(3)
_cell_angle_gamma 90.33(3)
_cell_formula_units_Z 2
_cell_length_a 15.462(3)
_cell_length_b 16.278(3)
_cell_length_c 21.093(4)
_cell_measurement_temperature 100(2)
_cell_volume 5117.3(18)
_computing_cell_refinement
; 
_computing_cell_refinement       ;
CrysAlisPro, Agilent Technologies,
Version 1.171.36.28 (release 01-02-2013 CrysAlis171 .NET)
(compiled Feb  1 2013,16:14:44)
;
_computing_data_collection
;
CrysAlisPro, Agilent Technologies,
Version 1.171.36.28 (release 01-02-2013 CrysAlis171 .NET)
(compiled Feb  1 2013,16:14:44)
;
_computing_data_reduction
;
CrysAlisPro, Agilent Technologies,
Version 1.171.36.28 (release 01-02-2013 CrysAlis171 .NET)
(compiled Feb  1 2013,16:14:44)
;
_computing_structure_refinement 'SHELXL-97 (Sheldrick, 1997)'
_computing_structure_solution 'SHELXS-97 (Sheldrick, 1990)'
_diffrn_ambient_temperature 100(2)
_diffrn_measured_fraction_theta_full 0.994
_diffrn_measured_fraction_theta_max 0.994
_diffrn_measurement_device_type 'SuperNova, Dual, Cu at zero, Atlas'
_diffrn_measurement_method '\w scans'
_diffrn_radiation_monochromator mirror
_diffrn_radiation_source 'SuperNova (Mo) x-ray Source'
_diffrn_radiation_type MoK\a
_diffrn_radiation_wavelength 0.71073
_diffrn_reflns_av_R_equivalents 0.0833
_diffrn_reflns_av_sigmaI/netI 0.1067
_diffrn_reflns_limit_h_max 18
_diffrn_reflns_limit_h_min -18
_diffrn_reflns_limit_k_max 19
_diffrn_reflns_limit_k_min -19
_diffrn_reflns_limit_l_max 25
_diffrn_reflns_limit_l_min -25
_diffrn_reflns_number 39975
_diffrn_reflns_theta_full 25.00
_diffrn_reflns_theta_max 25.00
_diffrn_reflns_theta_min 3.01
_exptl_absorpt_coefficient_mu 20.736
_exptl_absorpt_correction_T_max 0.2878
_exptl_absorpt_correction_T_min 0.1470
_exptl_absorpt_correction_type multi-scan
_exptl_absorpt_process_details
;
CrysAlisPro, Agilent Technologies,
Version 1.171.36.20 (release 27-06-2012 CrysAlis171 .NET)
(compiled Jul 11 2012,15:38:31)
empirical absorption correction using spherical harmonics,
 implemented in SCALE3 ABSPACK scaling algorithm.
;
_exptl_crystal_colour black
_exptl_crystal_density_diffrn 3.168
_exptl_crystal_description block
_exptl_crystal_F_000 4371
_exptl_crystal_size_max 0.15
_exptl_crystal_size_mid 0.10
_exptl_crystal_size_min 0.1
_refine_diff_density_max 6.117
_refine_diff_density_min -4.217
_refine_diff_density_rms 0.466
_refine_ls_extinction_coef 0.00019(5)
_refine_ls_extinction_expression Fc^*^=kFc[1+0.001xFc^2^\l^3^/sin(2\q)]^-1/4^
_refine_ls_extinction_method SHELXL
_refine_ls_goodness_of_fit_ref 1.044
_refine_ls_hydrogen_treatment mixed
_refine_ls_matrix_type full
_refine_ls_number_parameters 933
_refine_ls_number_reflns 17936
_refine_ls_number_restraints 173
_refine_ls_restrained_S_all 1.040
_refine_ls_R_factor_all 0.1108
_refine_ls_R_factor_gt 0.0743
_refine_ls_shift/su_max 0.014
_refine_ls_shift/su_mean 0.000
_refine_ls_structure_factor_coef Fsqd
_refine_ls_weighting_details 'calc w=1/[\s^2^(Fo^2^)+(0.1271P)^2^+96.6527P] where P=(Fo^2^+2Fc^2^)/3'
_refine_ls_weighting_scheme calc
_refine_ls_wR_factor_gt 0.1997
_refine_ls_wR_factor_ref 0.2440
_reflns_number_gt 12017
_reflns_number_total 17936
_reflns_threshold_expression >2sigma(I)
_cod_data_source_file ja402249s_si_004.cif
_cod_data_source_block XMC6
_cod_original_cell_volume 5117.2(18)
_cod_original_formula_sum 'C65 H58 Au13 Cl10.50 Cu8 N12 O3 S12'
_cod_database_code 4120008

loop_
_symmetry_equiv_pos_as_xyz
'x, y, z'
'-x, -y, -z'

loop_
_atom_site_label
_atom_site_type_symbol
_atom_site_fract_x
_atom_site_fract_y
_atom_site_fract_z
_atom_site_U_iso_or_equiv
_atom_site_adp_type
_atom_site_occupancy
_atom_site_symmetry_multiplicity
_atom_site_calc_flag
_atom_site_refinement_flags
Au13 Au 0.74424(6) 0.28938(6) 0.22407(4) 0.0352(3) Uani 1 1 d .
Au9 Au 0.88720(6) 0.21032(6) 0.19779(5) 0.0388(3) Uani 1 1 d .
Au4 Au 0.90040(7) 0.37872(6) 0.26720(5) 0.0399(3) Uani 1 1 d .
Au2 Au 0.60151(7) 0.37013(6) 0.24974(5) 0.0408(3) Uani 1 1 d .
Au6 Au 0.68041(7) 0.23093(6) 0.32147(5) 0.0415(3) Uani 1 1 d .
Au11 Au 0.62243(7) 0.35023(6) 0.11737(5) 0.0400(3) Uani 1 1 d .
Au10 Au 0.81136(7) 0.34810(6) 0.12897(5) 0.0392(3) Uani 1 1 d .
Au12 Au 0.71385(7) 0.18238(6) 0.10712(5) 0.0396(3) Uani 1 1 d .
Au7 Au 0.58595(6) 0.20345(6) 0.18439(5) 0.0395(3) Uani 1 1 d .
Au1 Au 0.77603(7) 0.38447(6) 0.34674(5) 0.0421(3) Uani 1 1 d .
Au5 Au 0.86849(7) 0.24225(6) 0.33491(5) 0.0406(3) Uani 1 1 d .
Au3 Au 0.73318(7) 0.45912(6) 0.20756(5) 0.0415(3) Uani 1 1 d .
Au8 Au 0.74771(7) 0.11656(6) 0.22689(5) 0.0411(3) Uani 1 1 d .
Cu6 Cu 0.9962(2) 0.3336(2) 0.17709(16) 0.0431(8) Uani 1 1 d .
Cu3 Cu 0.4976(2) 0.2483(2) 0.27990(16) 0.0466(8) Uani 1 1 d .
Cu5 Cu 0.9393(2) 0.09455(19) 0.29138(16) 0.0441(8) Uani 1 1 d .
Cu8 Cu 0.5240(2) 0.21432(19) 0.04864(15) 0.0436(8) Uani 1 1 d .
Cu7 Cu 0.7027(2) 0.2872(2) 0.00653(16) 0.0463(8) Uani 1 1 d .
Cu2 Cu 0.6639(2) 0.5280(2) 0.32573(18) 0.0546(9) Uani 1 1 d .
Cu4 Cu 0.7771(2) 0.0878(2) 0.36065(17) 0.0519(9) Uani 1 1 d .
Cu1 Cu 0.8548(2) 0.5443(2) 0.31537(16) 0.0537(9) Uani 1 1 d .
S7 S 0.4424(4) 0.1634(4) 0.1184(3) 0.0441(16) Uani 1 1 d .
S10 S 0.8423(4) 0.3598(4) 0.0272(3) 0.0428(15) Uani 1 1 d .
S5 S 0.9910(5) 0.1680(4) 0.3900(3) 0.0440(16) Uani 1 1 d .
S11 S 0.4980(4) 0.3478(4) 0.0263(3) 0.0447(16) Uani 1 1 d .
S9 S 1.0178(5) 0.1323(4) 0.2123(4) 0.0464(16) Uani 1 1 d .
S4 S 0.9976(5) 0.4955(4) 0.2981(3) 0.0476(17) Uani 1 1 d .
S12 S 0.7057(5) 0.1483(5) -0.0060(3) 0.0467(17) Uani 1 1 d .
S6 S 0.6494(5) 0.1387(5) 0.3917(3) 0.0506(18) Uani 1 1 d .
S8 S 0.7435(5) -0.0108(4) 0.2750(4) 0.0497(17) Uani 1 1 d .
S3 S 0.7775(5) 0.5997(4) 0.2252(4) 0.056(2) Uani 1 1 d .
S2 S 0.5137(5) 0.4629(5) 0.2951(4) 0.0532(18) Uani 1 1 d .
S1 S 0.7432(5) 0.4863(5) 0.4227(3) 0.0540(19) Uani 1 1 d .
N8 N 0.9146(14) -0.0254(11) 0.2677(9) 0.036(5) Uani 1 1 d .
N4 N 1.0242(11) 0.4565(9) 0.1774(8) 0.043(5) Uani 1 1 d G
C20 C 1.0486(13) 0.4784(10) 0.1219(7) 0.056(8) Uani 1 1 d G
H20 H 1.0513 0.4374 0.0877 0.067 Uiso 1 1 calc R
C19 C 1.0690(15) 0.5604(12) 0.1162(9) 0.088(12) Uani 1 1 d GU
H19 H 1.0856 0.5754 0.0783 0.106 Uiso 1 1 calc R
C18 C 1.0649(15) 0.6204(9) 0.1662(11) 0.073(10) Uani 1 1 d G
H18 H 1.0789 0.6764 0.1623 0.088 Uiso 1 1 calc R
C17 C 1.0406(15) 0.5985(11) 0.2217(9) 0.072(2) Uani 1 1 d GU
H17 H 1.0378 0.6395 0.2558 0.086 Uiso 1 1 calc R
C16 C 1.0202(13) 0.5165(12) 0.2273(7) 0.072(2) Uani 1 1 d G
N9 N 1.0920(14) 0.2854(13) 0.2486(10) 0.045(6) Uani 1 1 d .
N6 N 0.4901(14) 0.1313(13) 0.3053(11) 0.048(6) Uani 1 1 d .
N2 N 0.4955(11) 0.3313(12) 0.3600(8) 0.058(6) Uani 1 1 d GU
C6 C 0.4744(13) 0.2917(11) 0.4103(10) 0.070(9) Uani 1 1 d GU
H6 H 0.4809 0.2338 0.4116 0.083 Uiso 1 1 calc R
C7 C 0.4438(14) 0.3367(16) 0.4588(8) 0.077(11) Uani 1 1 d G
H7 H 0.4294 0.3097 0.4931 0.093 Uiso 1 1 calc R
C8 C 0.4343(14) 0.4214(16) 0.4570(9) 0.088(13) Uani 1 1 d G
H8 H 0.4134 0.4523 0.4901 0.106 Uiso 1 1 calc R
C9 C 0.4554(15) 0.4611(10) 0.4067(12) 0.075(10) Uani 1 1 d G
H9 H 0.4489 0.5189 0.4054 0.090 Uiso 1 1 calc R
C10 C 0.4860(13) 0.4160(12) 0.3582(9) 0.072(2) Uani 1 1 d G
Cl8 Cl 0.7248(7) 0.5444(6) 0.0211(6) 0.096(3) Uani 1 1 d .
Cl10 Cl 0.7956(8) -0.1251(7) 0.0874(6) 0.108(4) Uani 1 1 d D
Cl9 Cl 0.9013(7) 0.0161(8) 0.0684(8) 0.139(6) Uani 1 1 d D
Cl7 Cl 0.8499(9) 0.6766(7) 0.0775(6) 0.127(5) Uani 1 1 d .
C45 C 1.1002(14) 0.2031(16) 0.2588(12) 0.037(6) Uani 1 1 d .
N1 N 0.8906(16) 0.5709(14) 0.4133(12) 0.055(6) Uani 1 1 d .
N11 N 0.6143(12) 0.3573(11) -0.0492(8) 0.072(2) Uani 1 1 d GU
C55 C 0.5324(12) 0.3820(11) -0.0395(7) 0.052(8) Uani 1 1 d G
C54 C 0.4800(10) 0.4341(12) -0.0816(9) 0.063(9) Uani 1 1 d G
H54 H 0.4240 0.4510 -0.0750 0.076 Uiso 1 1 calc R
C53 C 0.5096(13) 0.4616(12) -0.1333(9) 0.085(13) Uani 1 1 d G
H53 H 0.4738 0.4973 -0.1621 0.102 Uiso 1 1 calc R
C52 C 0.5916(14) 0.4370(13) -0.1430(8) 0.083(12) Uani 1 1 d G
H52 H 0.6118 0.4558 -0.1784 0.100 Uiso 1 1 calc R
C51 C 0.6439(11) 0.3848(13) -0.1010(9) 0.072(2) Uani 1 1 d GU
H51 H 0.6999 0.3680 -0.1076 0.086 Uiso 1 1 calc R
C47 C 0.9257(11) 0.2393(12) -0.0330(7) 0.057(8) Uani 1 1 d GU
H47 H 0.8799 0.2446 -0.0719 0.069 Uiso 1 1 calc R
C46 C 0.9235(9) 0.2851(10) 0.0251(8) 0.063(9) Uani 1 1 d G
N10 N 0.9905(11) 0.2773(10) 0.0821(6) 0.044(5) Uani 1 1 d G
C50 C 1.0598(10) 0.2237(11) 0.0810(6) 0.066(9) Uani 1 1 d G
H50 H 1.1057 0.2183 0.1199 0.079 Uiso 1 1 calc R
C49 C 1.0621(11) 0.1778(11) 0.0228(8) 0.053(8) Uani 1 1 d G
H49 H 1.1095 0.1411 0.0221 0.063 Uiso 1 1 calc R
C48 C 0.9950(13) 0.1856(11) -0.0341(6) 0.063(9) Uani 1 1 d GU
H48 H 0.9965 0.1543 -0.0738 0.075 Uiso 1 1 calc R
C1 C 0.847(2) 0.5452(17) 0.4542(13) 0.047(7) Uani 1 1 d .
C31 C 0.3782(10) 0.2413(10) 0.1379(7) 0.045(7) Uani 1 1 d G
C32 C 0.3094(12) 0.2690(12) 0.0888(6) 0.062(9) Uani 1 1 d G
H32 H 0.3001 0.2460 0.0447 0.074 Uiso 1 1 calc R
C33 C 0.2541(11) 0.3304(12) 0.1043(8) 0.072(2) Uani 1 1 d G
H33 H 0.2071 0.3493 0.0708 0.086 Uiso 1 1 calc R
C34 C 0.2677(12) 0.3641(11) 0.1689(10) 0.071(10) Uani 1 1 d GU
H34 H 0.2300 0.4060 0.1795 0.086 Uiso 1 1 calc R
C35 C 0.3366(12) 0.3364(11) 0.2180(7) 0.054(7) Uani 1 1 d GU
H35 H 0.3459 0.3594 0.2621 0.065 Uiso 1 1 calc R
N7 N 0.3918(9) 0.2750(10) 0.2025(6) 0.045(6) Uani 1 1 d G
C36 C 0.834(2) -0.069(2) 0.2658(16) 0.072(2) Uani 1 1 d .
C40 C 0.985(2) -0.0737(18) 0.2602(17) 0.065(9) Uani 1 1 d .
H40 H 1.0400 -0.0463 0.2612 0.078 Uiso 1 1 calc R
C21 C 0.9579(11) 0.1245(11) 0.4533(8) 0.043(7) Uani 1 1 d G
C22 C 1.0199(9) 0.1240(13) 0.5138(9) 0.072(2) Uani 1 1 d G
H22 H 1.0779 0.1482 0.5200 0.086 Uiso 1 1 calc R
C23 C 0.9972(11) 0.0882(14) 0.5652(7) 0.071(10) Uani 1 1 d GU
H23 H 1.0397 0.0879 0.6065 0.085 Uiso 1 1 calc R
C24 C 0.9125(12) 0.0529(14) 0.5561(8) 0.070(9) Uani 1 1 d GU
H24 H 0.8970 0.0284 0.5912 0.084 Uiso 1 1 calc R
C25 C 0.8504(9) 0.0534(12) 0.4956(9) 0.064(9) Uani 1 1 d G
H25 H 0.7924 0.0292 0.4894 0.077 Uiso 1 1 calc R
N5 N 0.8731(10) 0.0892(11) 0.4442(7) 0.061(7) Uani 1 1 d G
C44 C 1.170(2) 0.1789(18) 0.3037(15) 0.069(11) Uani 1 1 d .
H44 H 1.1726 0.1215 0.3089 0.083 Uiso 1 1 calc R
C27 C 0.5392(18) 0.003(2) 0.3494(15) 0.061(8) Uani 1 1 d U
H27 H 0.5861 -0.0261 0.3761 0.074 Uiso 1 1 calc R
C2 C 0.875(2) 0.5647(19) 0.5195(14) 0.061(9) Uani 1 1 d .
H2 H 0.8414 0.5464 0.5476 0.073 Uiso 1 1 calc R
C56 C 0.5973(9) 0.1129(12) -0.0481(8) 0.062(9) Uani 1 1 d G
C57 C 0.5844(11) 0.0683(13) -0.1090(8) 0.085(12) Uani 1 1 d G
H57 H 0.6328 0.0612 -0.1289 0.102 Uiso 1 1 calc R
C58 C 0.5005(13) 0.0340(12) -0.1408(7) 0.065(9) Uani 1 1 d G
H58 H 0.4916 0.0035 -0.1824 0.078 Uiso 1 1 calc R
C59 C 0.4296(10) 0.0444(13) -0.1117(9) 0.073(11) Uani 1 1 d G
H59 H 0.3723 0.0210 -0.1334 0.087 Uiso 1 1 calc R
C60 C 0.4426(10) 0.0890(12) -0.0508(8) 0.060(9) Uani 1 1 d G
H60 H 0.3941 0.0961 -0.0309 0.072 Uiso 1 1 calc R
N12 N 0.5264(11) 0.1233(10) -0.0190(6) 0.048(6) Uani 1 1 d G
C64 C 0.834(2) 0.569(2) 0.0690(16) 0.072(2) Uani 1 1 d .
H64A H 0.8777 0.5425 0.0475 0.086 Uiso 1 1 calc R
H64B H 0.8420 0.5477 0.1128 0.086 Uiso 1 1 calc R
C41 C 1.154(2) 0.335(2) 0.2910(16) 0.072(2) Uani 1 1 d .
H41 H 1.1466 0.3925 0.2889 0.086 Uiso 1 1 calc R
C42 C 1.232(2) 0.309(2) 0.3399(15) 0.070(10) Uani 1 1 d .
H42 H 1.2747 0.3476 0.3670 0.084 Uiso 1 1 calc R
C37 C 0.831(2) -0.1511(17) 0.2584(18) 0.076(11) Uani 1 1 d .
H37 H 0.7750 -0.1791 0.2539 0.091 Uiso 1 1 calc R
C28 C 0.460(2) -0.040(2) 0.3161(16) 0.072(2) Uani 1 1 d U
H28 H 0.4511 -0.0968 0.3201 0.086 Uiso 1 1 calc R
C11 C 0.6822(11) 0.6504(11) 0.2324(10) 0.063(9) Uani 1 1 d G
N3 N 0.6344(14) 0.6293(11) 0.2766(9) 0.078(9) Uani 1 1 d GU
C15 C 0.5584(14) 0.6720(15) 0.2812(11) 0.083(11) Uani 1 1 d GU
H15 H 0.5257 0.6576 0.3114 0.100 Uiso 1 1 calc R
C14 C 0.5301(13) 0.7359(15) 0.2416(14) 0.087(13) Uani 1 1 d G
H14 H 0.4782 0.7651 0.2448 0.104 Uiso 1 1 calc R
C13 C 0.5779(16) 0.7570(11) 0.1974(12) 0.109(17) Uani 1 1 d G
H13 H 0.5586 0.8006 0.1703 0.130 Uiso 1 1 calc R
C12 C 0.6539(15) 0.7142(13) 0.1928(10) 0.086(13) Uani 1 1 d G
H12 H 0.6866 0.7287 0.1625 0.103 Uiso 1 1 calc R
C43 C 1.238(2) 0.2283(17) 0.3436(18) 0.073(11) Uani 1 1 d .
H43 H 1.2870 0.2054 0.3727 0.087 Uiso 1 1 calc R
C5 C 0.971(2) 0.6146(18) 0.4405(15) 0.064(9) Uani 1 1 d .
H5 H 1.0070 0.6296 0.4128 0.077 Uiso 1 1 calc R
C30 C 0.409(2) 0.0912(17) 0.2657(13) 0.052(8) Uani 1 1 d .
H30 H 0.3663 0.1184 0.2340 0.063 Uiso 1 1 calc R
C39 C 0.982(3) -0.155(2) 0.252(2) 0.089(13) Uani 1 1 d .
H39 H 1.0319 -0.1834 0.2423 0.107 Uiso 1 1 calc R
C38 C 0.909(3) -0.199(2) 0.2568(19) 0.080(11) Uani 1 1 d .
H38 H 0.9099 -0.2572 0.2591 0.096 Uiso 1 1 calc R
C29 C 0.3957(19) 0.0030(19) 0.2784(13) 0.056(8) Uani 1 1 d .
H29 H 0.3394 -0.0237 0.2586 0.067 Uiso 1 1 calc R
C26 C 0.5499(18) 0.085(2) 0.3437(13) 0.057(7) Uani 1 1 d U
C65 C 0.8057(17) -0.0212(13) 0.0830(16) 0.072(2) Uani 1 1 d DU
H65A H 0.7547 -0.0049 0.0478 0.086 Uiso 1 1 calc R
H65B H 0.7993 0.0068 0.1250 0.086 Uiso 1 1 calc R
Cl4 Cl 0.7676(9) 0.9360(9) 0.8815(8) 0.135(5) Uani 1 1 d D
Cl3 Cl 0.8344(10) 1.0765(11) 0.8305(7) 0.149(6) Uani 1 1 d D
Cl5 Cl 0.7288(10) 0.8476(13) 0.3887(9) 0.180(8) Uani 1 1 d .
Cl6 Cl 0.7580(12) 0.7445(14) 0.4904(13) 0.222(11) Uani 1 1 d .
C4 C 0.999(2) 0.6365(14) 0.5084(12) 0.047(6) Uani 1 1 d U
H4 H 1.0511 0.6701 0.5261 0.056 Uiso 1 1 calc R
C3 C 0.953(2) 0.611(2) 0.5463(17) 0.072(2) Uani 1 1 d U
H3 H 0.9729 0.6241 0.5925 0.086 Uiso 1 1 calc R
C62 C 0.852(3) 1.007(3) 0.891(2) 0.17(3) Uani 1 1 d D
H62A H 0.9081 0.9781 0.8908 0.204 Uiso 1 1 calc R
H62B H 0.8607 1.0388 0.9343 0.204 Uiso 1 1 calc R
Cl2 Cl 0.3050(5) -0.0127(5) 0.4030(4) 0.060(2) Uani 1 1 d D
C61 C 0.376(2) 0.0539(18) 0.4600(14) 0.072(2) Uani 1 1 d DU
H61A H 0.3500 0.0526 0.4981 0.086 Uiso 1 1 calc R
H61B H 0.3587 0.1075 0.4424 0.086 Uiso 1 1 calc R
Cl1 Cl 0.487(2) 0.074(5) 0.499(2) 0.42(4) Uani 0.50 1 d PDU
C63 C 0.695(4) 0.750(4) 0.418(3) 0.16(2) Uiso 1 1 d .
H63A H 0.6318 0.7518 0.4196 0.186 Uiso 1 1 calc R
H63B H 0.7034 0.7023 0.3888 0.186 Uiso 1 1 calc R
Cl11 Cl 0.5375(12) 0.2345(11) 0.5993(8) 0.160(6) Uani 1 1 d .
O2 O 0.274(2) 0.564(2) 0.271(2) 0.18(2) Uani 1 1 d .
O3 O 1.2684(15) 0.7411(14) 0.2109(10) 0.072(2) Uani 1 1 d .
O1 O 0.801(2) 0.2658(19) 0.5341(17) 0.124(12) Uani 1 1 d .

loop_
_atom_site_aniso_label
_atom_site_aniso_U_11
_atom_site_aniso_U_22
_atom_site_aniso_U_33
_atom_site_aniso_U_23
_atom_site_aniso_U_13
_atom_site_aniso_U_12
Au13 0.0377(5) 0.0374(5) 0.0278(5) 0.0087(4) 0.0014(4) -0.0038(4)
Au9 0.0416(6) 0.0400(6) 0.0322(5) 0.0091(4) 0.0025(4) -0.0021(4)
Au4 0.0447(6) 0.0414(6) 0.0309(5) 0.0072(4) 0.0033(4) -0.0078(4)
Au2 0.0442(6) 0.0437(6) 0.0326(5) 0.0075(4) 0.0053(4) -0.0031(4)
Au6 0.0454(6) 0.0471(6) 0.0299(5) 0.0118(4) 0.0030(4) -0.0068(4)
Au11 0.0461(6) 0.0394(6) 0.0303(5) 0.0083(4) 0.0000(4) -0.0026(4)
Au10 0.0448(6) 0.0431(6) 0.0289(5) 0.0109(4) 0.0053(4) -0.0022(4)
Au12 0.0446(6) 0.0403(6) 0.0291(5) 0.0060(4) -0.0004(4) -0.0011(4)
Au7 0.0410(6) 0.0413(6) 0.0329(5) 0.0079(4) 0.0019(4) -0.0055(4)
Au1 0.0479(6) 0.0429(6) 0.0321(5) 0.0031(4) 0.0042(4) -0.0056(4)
Au5 0.0458(6) 0.0420(6) 0.0298(5) 0.0109(4) -0.0007(4) -0.0036(4)
Au3 0.0503(6) 0.0361(6) 0.0349(5) 0.0075(4) 0.0034(5) -0.0043(4)
Au8 0.0462(6) 0.0374(6) 0.0344(5) 0.0114(4) -0.0020(4) -0.0045(4)
Cu6 0.0455(18) 0.0463(19) 0.0358(17) 0.0070(14) 0.0060(14) -0.0034(14)
Cu3 0.0466(18) 0.054(2) 0.0374(18) 0.0141(15) 0.0042(15) -0.0054(15)
Cu5 0.0537(19) 0.0376(18) 0.0379(18) 0.0095(14) 0.0042(15) -0.0059(14)
Cu8 0.0496(18) 0.0408(18) 0.0370(17) 0.0064(14) 0.0037(14) -0.0054(14)
Cu7 0.0488(19) 0.0468(19) 0.0403(18) 0.0153(15) 0.0026(15) 0.0005(14)
Cu2 0.058(2) 0.053(2) 0.048(2) 0.0039(17) 0.0046(17) 0.0007(16)
Cu4 0.049(2) 0.059(2) 0.0426(19) 0.0172(16) -0.0017(16) -0.0038(16)
Cu1 0.060(2) 0.057(2) 0.0361(19) 0.0019(16) -0.0018(16) -0.0073(16)
S7 0.041(4) 0.044(4) 0.040(4) -0.002(3) 0.001(3) -0.005(3)
S10 0.048(4) 0.049(4) 0.033(3) 0.015(3) 0.010(3) -0.002(3)
S5 0.052(4) 0.037(4) 0.039(4) 0.015(3) 0.000(3) -0.007(3)
S11 0.049(4) 0.048(4) 0.032(3) 0.005(3) -0.001(3) -0.001(3)
S9 0.048(4) 0.042(4) 0.049(4) 0.011(3) 0.008(3) 0.002(3)
S4 0.055(4) 0.047(4) 0.038(4) 0.005(3) 0.008(3) -0.017(3)
S12 0.048(4) 0.059(4) 0.030(3) 0.004(3) 0.004(3) 0.001(3)
S6 0.051(4) 0.059(5) 0.040(4) 0.015(3) 0.007(3) -0.010(3)
S8 0.051(4) 0.049(4) 0.047(4) 0.010(3) 0.006(3) -0.009(3)
S3 0.074(5) 0.043(4) 0.044(4) 0.010(3) 0.002(4) -0.015(3)
S2 0.051(4) 0.061(5) 0.045(4) -0.002(3) 0.009(3) 0.003(3)
S1 0.065(5) 0.060(5) 0.035(4) 0.002(3) 0.012(3) -0.009(4)
N8 0.063(13) 0.020(10) 0.032(11) 0.011(8) 0.022(10) -0.006(9)
N4 0.036(11) 0.045(13) 0.047(13) 0.028(10) 0.003(10) -0.014(9)
C20 0.07(2) 0.058(19) 0.039(16) 0.030(14) 0.001(14) 0.010(15)
C19 0.11(3) 0.10(3) 0.08(3) 0.00(2) 0.08(2) 0.00(2)
C18 0.10(3) 0.06(2) 0.07(2) 0.026(18) 0.04(2) 0.003(18)
C17 0.083(6) 0.080(6) 0.052(5) 0.016(4) 0.013(4) 0.004(5)
C16 0.083(6) 0.080(6) 0.052(5) 0.016(4) 0.013(4) 0.004(5)
N9 0.051(13) 0.041(13) 0.033(12) 0.009(10) -0.008(10) -0.016(10)
N6 0.046(13) 0.046(13) 0.056(14) 0.026(11) 0.014(11) -0.017(10)
N2 0.026(11) 0.079(18) 0.073(17) -0.003(13) 0.020(11) 0.000(11)
C6 0.049(18) 0.09(3) 0.07(2) 0.014(17) 0.027(16) 0.011(16)
C7 0.07(2) 0.13(3) 0.025(16) -0.017(19) 0.017(15) 0.00(2)
C8 0.08(3) 0.15(4) 0.034(19) -0.01(2) 0.022(17) -0.02(3)
C9 0.09(2) 0.06(2) 0.07(2) -0.014(18) 0.004(19) -0.014(18)
C10 0.083(6) 0.080(6) 0.052(5) 0.016(4) 0.013(4) 0.004(5)
Cl8 0.085(7) 0.078(7) 0.118(9) 0.043(6) 0.003(6) -0.009(5)
Cl10 0.119(9) 0.092(8) 0.120(10) 0.015(7) 0.042(7) 0.018(6)
Cl9 0.081(7) 0.117(10) 0.190(15) -0.058(10) 0.002(8) 0.013(7)
Cl7 0.165(12) 0.071(7) 0.117(10) 0.026(6) -0.020(8) -0.034(7)
C45 0.019(11) 0.054(16) 0.032(13) 0.010(11) -0.003(10) -0.007(10)
N1 0.066(15) 0.045(14) 0.046(14) -0.009(11) 0.005(12) -0.018(11)
N11 0.083(6) 0.080(6) 0.052(5) 0.016(4) 0.013(4) 0.004(5)
C55 0.062(18) 0.068(19) 0.015(12) 0.009(12) -0.015(12) -0.005(14)
C54 0.07(2) 0.044(17) 0.06(2) 0.024(15) -0.016(16) -0.027(14)
C53 0.12(3) 0.07(2) 0.05(2) 0.012(18) 0.00(2) 0.06(2)
C52 0.08(3) 0.11(3) 0.05(2) -0.01(2) 0.002(18) 0.03(2)
C51 0.083(6) 0.080(6) 0.052(5) 0.016(4) 0.013(4) 0.004(5)
C47 0.064(18) 0.069(19) 0.018(13) -0.018(13) -0.020(12) 0.000(15)
C46 0.031(14) 0.07(2) 0.09(3) 0.022(18) 0.012(16) -0.021(13)
N10 0.048(13) 0.044(13) 0.040(13) 0.009(10) 0.012(10) -0.001(10)
C50 0.032(15) 0.11(3) 0.048(18) -0.002(18) 0.005(13) -0.010(16)
C49 0.08(2) 0.053(18) 0.020(13) 0.002(12) 0.010(13) 0.002(15)
C48 0.10(2) 0.058(19) 0.036(16) -0.006(14) 0.036(16) 0.027(17)
C1 0.073(19) 0.045(16) 0.030(14) 0.005(12) 0.024(14) -0.004(13)
C31 0.046(15) 0.073(19) 0.013(11) 0.018(12) -0.004(11) -0.009(13)
C32 0.051(17) 0.09(2) 0.052(18) 0.048(17) 0.013(14) 0.026(16)
C33 0.083(6) 0.080(6) 0.052(5) 0.016(4) 0.013(4) 0.004(5)
C34 0.047(17) 0.10(3) 0.07(2) -0.016(18) 0.017(13) 0.001(15)
C35 0.068(18) 0.050(18) 0.048(17) 0.003(13) 0.024(12) -0.012(14)
N7 0.031(11) 0.057(14) 0.046(13) 0.024(11) 0.003(10) -0.007(10)
C36 0.083(6) 0.080(6) 0.052(5) 0.016(4) 0.013(4) 0.004(5)
C40 0.07(2) 0.044(18) 0.09(3) 0.014(17) 0.025(18) 0.015(15)
C21 0.049(15) 0.035(14) 0.042(15) 0.029(12) 0.000(12) -0.003(11)
C22 0.083(6) 0.080(6) 0.052(5) 0.016(4) 0.013(4) 0.004(5)
C23 0.013(12) 0.09(2) 0.10(2) 0.023(19) -0.008(14) 0.008(12)
C24 0.07(2) 0.10(3) 0.045(18) 0.032(17) 0.026(16) 0.012(18)
C25 0.09(2) 0.06(2) 0.057(19) 0.037(16) 0.021(17) 0.003(16)
N5 0.058(16) 0.09(2) 0.037(13) 0.021(13) 0.008(12) 0.012(13)
C44 0.07(2) 0.047(17) 0.07(2) 0.038(15) -0.030(17) -0.041(15)
C27 0.039(15) 0.102(19) 0.055(18) 0.031(18) 0.027(14) 0.024(15)
C2 0.07(2) 0.06(2) 0.038(17) 0.014(14) -0.011(15) -0.001(15)
C56 0.10(2) 0.050(18) 0.025(14) -0.019(13) -0.003(15) 0.017(16)
C57 0.045(19) 0.12(3) 0.07(2) -0.01(2) -0.025(17) 0.007(18)
C58 0.10(3) 0.053(19) 0.034(16) -0.029(14) 0.014(16) -0.006(17)
C59 0.052(18) 0.08(2) 0.07(2) -0.047(19) 0.005(17) -0.026(16)
C60 0.08(2) 0.07(2) 0.027(14) 0.014(14) 0.001(14) -0.021(16)
N12 0.060(14) 0.042(13) 0.039(13) 0.000(10) 0.012(11) -0.010(11)
C64 0.083(6) 0.080(6) 0.052(5) 0.016(4) 0.013(4) 0.004(5)
C41 0.083(6) 0.080(6) 0.052(5) 0.016(4) 0.013(4) 0.004(5)
C42 0.08(2) 0.07(2) 0.049(19) 0.040(16) -0.011(17) -0.023(17)
C37 0.09(2) 0.020(14) 0.11(3) 0.004(16) 0.00(2) -0.026(15)
C28 0.083(6) 0.080(6) 0.052(5) 0.016(4) 0.013(4) 0.004(5)
C11 0.052(18) 0.046(18) 0.07(2) -0.009(16) -0.019(16) -0.001(14)
N3 0.065(16) 0.069(19) 0.09(2) -0.032(16) 0.008(16) -0.004(13)
C15 0.06(2) 0.11(3) 0.08(3) -0.02(2) 0.03(2) -0.005(17)
C14 0.06(2) 0.07(3) 0.12(4) 0.01(2) 0.00(2) 0.028(19)
C13 0.11(4) 0.04(2) 0.15(4) -0.01(2) 0.00(3) 0.02(2)
C12 0.09(3) 0.047(19) 0.09(3) 0.023(18) -0.04(2) 0.014(18)
C43 0.06(2) 0.031(16) 0.10(3) 0.027(16) -0.022(18) -0.021(13)
C5 0.08(2) 0.055(19) 0.052(19) -0.011(15) 0.002(16) -0.015(15)
C30 0.08(2) 0.045(17) 0.037(15) 0.017(12) 0.029(15) -0.019(14)
C39 0.11(3) 0.037(19) 0.13(4) 0.00(2) 0.05(3) 0.003(18)
C38 0.11(3) 0.042(19) 0.09(3) 0.029(18) 0.02(2) -0.015(19)
C29 0.055(17) 0.08(2) 0.034(15) -0.002(14) 0.009(13) -0.026(15)
C26 0.039(15) 0.108(19) 0.034(15) 0.016(16) 0.023(13) 0.000(16)
C65 0.083(6) 0.080(6) 0.052(5) 0.016(4) 0.013(4) 0.004(5)
Cl4 0.106(9) 0.122(11) 0.160(13) 0.038(9) -0.006(9) -0.006(7)
Cl3 0.149(12) 0.179(15) 0.108(10) 0.014(10) 0.012(9) -0.057(11)
Cl5 0.129(12) 0.25(2) 0.169(15) 0.143(15) 0.021(10) -0.021(12)
Cl6 0.145(14) 0.22(2) 0.34(3) 0.18(2) 0.076(17) 0.036(13)
C4 0.082(19) 0.015(12) 0.036(14) 0.007(10) 0.000(11) -0.003(11)
C3 0.083(6) 0.080(6) 0.052(5) 0.016(4) 0.013(4) 0.004(5)
C62 0.16(5) 0.15(5) 0.16(5) 0.07(4) -0.06(4) -0.07(4)
Cl2 0.059(4) 0.068(5) 0.060(5) 0.034(4) 0.021(4) 0.004(3)
C61 0.083(6) 0.080(6) 0.052(5) 0.016(4) 0.013(4) 0.004(5)
Cl1 0.56(7) 0.53(8) 0.29(5) 0.03(5) 0.34(5) 0.05(6)
Cl11 0.189(16) 0.170(15) 0.134(13) 0.062(11) 0.051(11) 0.035(12)
O2 0.14(3) 0.16(3) 0.18(4) -0.08(3) -0.01(3) 0.10(3)
O3 0.083(6) 0.080(6) 0.052(5) 0.016(4) 0.013(4) 0.004(5)
O1 0.13(2) 0.11(2) 0.14(3) -0.01(2) 0.05(2) -0.070(19)

loop_
_atom_type_symbol
_atom_type_description
_atom_type_scat_dispersion_real
_atom_type_scat_dispersion_imag
_atom_type_scat_source
C C 0.0033 0.0016 'International Tables Vol C Tables 4.2.6.8 and 6.1.1.4'
H H 0.0000 0.0000 'International Tables Vol C Tables 4.2.6.8 and 6.1.1.4'
N N 0.0061 0.0033 'International Tables Vol C Tables 4.2.6.8 and 6.1.1.4'
S S 0.1246 0.1234 'International Tables Vol C Tables 4.2.6.8 and 6.1.1.4'
Cu Cu 0.3201 1.2651 'International Tables Vol C Tables 4.2.6.8 and 6.1.1.4'
Au Au -2.0133 8.8022 'International Tables Vol C Tables 4.2.6.8 and 6.1.1.4'
Cl Cl 0.1484 0.1585 'International Tables Vol C Tables 4.2.6.8 and 6.1.1.4'
O O 0.0106 0.0060 'International Tables Vol C Tables 4.2.6.8 and 6.1.1.4'

loop_
_geom_angle_atom_site_label_1
_geom_angle_atom_site_label_2
_geom_angle_atom_site_label_3
_geom_angle
_geom_angle_site_symmetry_3
Au10 Au13 Au7 117.12(5) .
Au10 Au13 Au9 63.70(4) .
Au7 Au13 Au9 115.46(5) .
Au10 Au13 Au4 64.31(4) .
Au7 Au13 Au4 177.89(5) .
Au9 Au13 Au4 66.47(4) .
Au10 Au13 Au2 115.68(5) .
Au7 Au13 Au2 64.96(4) .
Au9 Au13 Au2 179.34(5) .
Au4 Au13 Au2 113.13(5) .
Au10 Au13 Au6 178.75(4) .
Au7 Au13 Au6 64.08(4) .
Au9 Au13 Au6 115.61(5) .
Au4 Au13 Au6 114.50(5) .
Au2 Au13 Au6 65.01(4) .
Au10 Au13 Au5 116.54(5) .
Au7 Au13 Au5 117.60(5) .
Au9 Au13 Au5 65.56(4) .
Au4 Au13 Au5 62.09(4) .
Au2 Au13 Au5 114.78(5) .
Au6 Au13 Au5 62.26(4) .
Au10 Au13 Au11 62.70(4) .
Au7 Au13 Au11 65.74(4) .
Au9 Au13 Au11 116.68(5) .
Au4 Au13 Au11 114.43(5) .
Au2 Au13 Au11 62.93(4) .
Au6 Au13 Au11 118.46(5) .
Au5 Au13 Au11 175.24(5) .
Au10 Au13 Au3 61.60(4) .
Au7 Au13 Au3 114.90(5) .
Au9 Au13 Au3 117.39(5) .
Au4 Au13 Au3 64.15(4) .
Au2 Au13 Au3 61.96(4) .
Au6 Au13 Au3 118.42(5) .
Au5 Au13 Au3 117.09(5) .
Au11 Au13 Au3 58.21(4) .
Au10 Au13 Au8 114.65(5) .
Au7 Au13 Au8 62.16(4) .
Au9 Au13 Au8 62.02(4) .
Au4 Au13 Au8 118.96(5) .
Au2 Au13 Au8 118.61(5) .
Au6 Au13 Au8 65.43(5) .
Au5 Au13 Au8 68.25(5) .
Au11 Au13 Au8 116.47(5) .
Au3 Au13 Au8 174.24(4) .
Au10 Au13 Au1 117.83(5) .
Au7 Au13 Au1 116.22(5) .
Au9 Au13 Au1 116.12(5) .
Au4 Au13 Au1 61.74(4) .
Au2 Au13 Au1 63.88(4) .
Au6 Au13 Au1 61.37(4) .
Au5 Au13 Au1 58.67(4) .
Au11 Au13 Au1 117.12(5) .
Au3 Au13 Au1 68.68(4) .
Au8 Au13 Au1 116.95(5) .
Au10 Au13 Au12 66.05(4) .
Au7 Au13 Au12 62.18(5) .
Au9 Au13 Au12 62.47(4) .
Au4 Au13 Au12 119.90(5) .
Au2 Au13 Au12 117.59(5) .
Au6 Au13 Au12 114.70(5) .
Au5 Au13 Au12 117.57(5) .
Au11 Au13 Au12 66.76(4) .
Au3 Au13 Au12 116.06(5) .
Au8 Au13 Au12 58.30(4) .
Au1 Au13 Au12 175.25(5) .
S9 Au9 Au13 160.59(19) .
S9 Au9 Cu6 83.74(19) .
Au13 Au9 Cu6 104.73(8) .
S9 Au9 Cu5 54.71(19) .
Au13 Au9 Cu5 107.31(9) .
Cu6 Au9 Cu5 124.90(10) .
S9 Au9 Au8 109.71(18) .
Au13 Au9 Au8 60.75(4) .
Cu6 Au9 Au8 165.43(9) .
Cu5 Au9 Au8 63.16(8) .
S9 Au9 Au10 138.58(18) .
Au13 Au9 Au10 58.11(4) .
Cu6 Au9 Au10 59.80(7) .
Cu5 Au9 Au10 164.32(9) .
Au8 Au9 Au10 109.06(5) .
S9 Au9 Au12 130.77(17) .
Au13 Au9 Au12 60.77(4) .
Cu6 Au9 Au12 118.24(8) .
Cu5 Au9 Au12 116.36(8) .
Au8 Au9 Au12 57.41(4) .
Au10 Au9 Au12 63.55(4) .
S9 Au9 Au4 118.29(17) .
Au13 Au9 Au4 56.83(4) .
Cu6 Au9 Au4 57.19(8) .
Cu5 Au9 Au4 109.06(8) .
Au8 Au9 Au4 109.78(5) .
Au10 Au9 Au4 59.27(4) .
Au12 Au9 Au4 110.27(5) .
S9 Au9 Au5 102.59(18) .
Au13 Au9 Au5 58.40(4) .
Cu6 Au9 Au5 107.27(8) .
Cu5 Au9 Au5 58.32(8) .
Au8 Au9 Au5 65.22(5) .
Au10 Au9 Au5 106.34(5) .
Au12 Au9 Au5 110.27(5) .
Au4 Au9 Au5 56.95(4) .
S4 Au4 Au13 158.77(19) .
S4 Au4 Cu6 86.5(2) .
Au13 Au4 Cu6 104.55(8) .
S4 Au4 Au5 133.00(18) .
Au13 Au4 Au5 60.15(4) .
Cu6 Au4 Au5 111.23(8) .
S4 Au4 Au1 108.96(19) .
Au13 Au4 Au1 61.05(4) .
Cu6 Au4 Au1 164.53(8) .
Au5 Au4 Au1 57.87(4) .
S4 Au4 Au10 116.84(18) .
Au13 Au4 Au10 57.74(4) .
Cu6 Au4 Au10 59.43(7) .
Au5 Au4 Au10 109.43(5) .
Au1 Au4 Au10 111.61(5) .
S4 Au4 Au3 99.71(19) .
Au13 Au4 Au3 59.46(4) .
Cu6 Au4 Au3 112.29(8) .
Au5 Au4 Au3 111.50(5) .
Au1 Au4 Au3 66.71(4) .
Au10 Au4 Au3 58.09(4) .
S4 Au4 Cu1 53.6(2) .
Au13 Au4 Cu1 106.86(8) .
Cu6 Au4 Cu1 129.98(11) .
Au5 Au4 Cu1 117.98(9) .
Au1 Au4 Cu1 63.52(9) .
Au10 Au4 Cu1 109.09(8) .
Au3 Au4 Cu1 57.04(7) .
S4 Au4 Au9 141.2(2) .
Au13 Au4 Au9 56.71(4) .
Cu6 Au4 Au9 57.10(8) .
Au5 Au4 Au9 61.56(4) .
Au1 Au4 Au9 107.72(5) .
Au10 Au4 Au9 58.40(4) .
Au3 Au4 Au9 105.93(5) .
Cu1 Au4 Au9 162.47(8) .
S2 Au2 Au13 162.45(18) .
S2 Au2 Cu3 85.8(2) .
Au13 Au2 Cu3 104.37(9) .
S2 Au2 Au3 109.5(2) .
Au13 Au2 Au3 60.60(4) .
Cu3 Au2 Au3 164.65(9) .
S2 Au2 Au11 129.2(2) .
Au13 Au2 Au11 59.84(4) .
Cu3 Au2 Au11 114.33(8) .
Au3 Au2 Au11 56.87(4) .
S2 Au2 Au7 138.74(19) .
Au13 Au2 Au7 57.43(4) .
Cu3 Au2 Au7 58.08(8) .
Au3 Au2 Au7 107.76(5) .
Au11 Au2 Au7 62.12(4) .
S2 Au2 Au6 120.2(2) .
Au13 Au2 Au6 57.57(4) .
Cu3 Au2 Au6 58.05(7) .
Au3 Au2 Au6 110.90(5) .
Au11 Au2 Au6 109.60(5) .
Au7 Au2 Au6 59.17(4) .
S2 Au2 Cu2 54.1(2) .
Au13 Au2 Cu2 109.10(9) .
Cu3 Au2 Cu2 127.87(12) .
Au3 Au2 Cu2 64.43(9) .
Au11 Au2 Cu2 116.80(9) .
Au7 Au2 Cu2 165.85(8) .
Au6 Au2 Cu2 111.21(8) .
S2 Au2 Au1 103.41(18) .
Au13 Au2 Au1 59.88(4) .
Cu3 Au2 Au1 109.79(8) .
Au3 Au2 Au1 66.72(4) .
Au11 Au2 Au1 111.20(5) .
Au7 Au2 Au1 107.02(5) .
Au6 Au2 Au1 57.85(4) .
Cu2 Au2 Au1 59.44(8) .
S6 Au6 Au13 159.3(2) .
S6 Au6 Cu3 86.25(19) .
Au13 Au6 Cu3 104.13(8) .
S6 Au6 Au1 131.61(18) .
Au13 Au6 Au1 61.15(4) .
Cu3 Au6 Au1 112.70(9) .
S6 Au6 Cu4 53.4(2) .
Au13 Au6 Cu4 107.42(9) .
Cu3 Au6 Cu4 128.74(11) .
Au1 Au6 Cu4 117.70(8) .
S6 Au6 Au5 110.02(18) .
Au13 Au6 Au5 59.96(4) .
Cu3 Au6 Au5 163.65(8) .
Au1 Au6 Au5 57.90(4) .
Cu4 Au6 Au5 64.28(8) .
S6 Au6 Au7 116.88(17) .
Au13 Au6 Au7 57.79(4) .
Cu3 Au6 Au7 58.43(8) .
Au1 Au6 Au7 110.75(5) .
Cu4 Au6 Au7 109.00(9) .
Au5 Au6 Au7 110.28(5) .
S6 Au6 Au2 140.5(2) .
Au13 Au6 Au2 57.42(4) .
Cu3 Au6 Au2 57.90(8) .
Au1 Au6 Au2 61.29(4) .
Cu4 Au6 Au2 164.15(9) .
Au5 Au6 Au2 106.88(5) .
Au7 Au6 Au2 60.29(4) .
S6 Au6 Au8 100.8(2) .
Au13 Au6 Au8 58.77(4) .
Cu3 Au6 Au8 111.46(9) .
Au1 Au6 Au8 111.23(5) .
Cu4 Au6 Au8 57.68(8) .
Au5 Au6 Au8 65.02(5) .
Au7 Au6 Au8 58.09(4) .
Au2 Au6 Au8 107.04(5) .
S11 Au11 Au3 140.62(18) .
S11 Au11 Cu8 52.19(18) .
Au3 Au11 Cu8 166.39(8) .
S11 Au11 Au13 157.19(18) .
Au3 Au11 Au13 61.15(4) .
Cu8 Au11 Au13 105.56(8) .
S11 Au11 Au10 132.57(19) .
Au3 Au11 Au10 60.70(4) .
Cu8 Au11 Au10 116.04(9) .
Au13 Au11 Au10 57.20(4) .
S11 Au11 Au2 121.00(19) .
Au3 Au11 Au2 60.96(4) .
Cu8 Au11 Au2 110.37(9) .
Au13 Au11 Au2 57.22(4) .
Au10 Au11 Au2 106.27(5) .
S11 Au11 Au7 102.50(18) .
Au3 Au11 Au7 108.95(5) .
Cu8 Au11 Au7 58.06(7) .
Au13 Au11 Au7 55.80(4) .
Au10 Au11 Au7 104.39(5) .
Au2 Au11 Au7 59.55(4) .
S11 Au11 Cu7 78.4(2) .
Au3 Au11 Cu7 113.01(8) .
Cu8 Au11 Cu7 70.51(10) .
Au13 Au11 Cu7 100.10(7) .
Au10 Au11 Cu7 56.67(7) .
Au2 Au11 Cu7 157.14(7) .
Au7 Au11 Cu7 107.05(7) .
S11 Au11 Au12 106.60(18) .
Au3 Au11 Au12 110.39(5) .
Cu8 Au11 Au12 60.08(8) .
Au13 Au11 Au12 57.17(4) .
Au10 Au11 Au12 60.77(4) .
Au2 Au11 Au12 105.15(5) .
Au7 Au11 Au12 56.13(4) .
Cu7 Au11 Au12 54.45(7) .
S10 Au10 Au13 160.72(17) .
S10 Au10 Cu6 85.50(18) .
Au13 Au10 Cu6 103.35(8) .
S10 Au10 Cu7 54.27(18) .
Au13 Au10 Cu7 108.16(8) .
Cu6 Au10 Cu7 128.20(11) .
S10 Au10 Au3 131.21(18) .
Au13 Au10 Au3 60.92(4) .
Cu6 Au10 Au3 114.09(8) .
Cu7 Au10 Au3 116.97(8) .
S10 Au10 Au9 116.00(18) .
Au13 Au10 Au9 58.19(4) .
Cu6 Au10 Au9 57.95(8) .
Cu7 Au10 Au9 108.05(8) .
Au3 Au10 Au9 112.07(5) .
S10 Au10 Au11 111.06(17) .
Au13 Au10 Au11 60.10(4) .
Cu6 Au10 Au11 163.24(8) .
Cu7 Au10 Au11 64.45(8) .
Au3 Au10 Au11 57.23(4) .
Au9 Au10 Au11 109.91(5) .
S10 Au10 Au4 138.61(17) .
Au13 Au10 Au4 57.95(4) .
Cu6 Au10 Au4 57.71(8) .
Cu7 Au10 Au4 165.54(8) .
Au3 Au10 Au4 61.79(4) .
Au9 Au10 Au4 62.33(4) .
Au11 Au10 Au4 107.31(5) .
S10 Au10 Au12 101.99(17) .
Au13 Au10 Au12 58.89(4) .
Cu6 Au10 Au12 111.92(8) .
Cu7 Au10 Au12 57.35(8) .
Au3 Au10 Au12 109.73(5) .
Au9 Au10 Au12 58.46(4) .
Au11 Au10 Au12 63.39(4) .
Au4 Au10 Au12 108.67(5) .
S12 Au12 Au8 142.58(18) .
S12 Au12 Cu7 50.86(19) .
Au8 Au12 Cu7 164.37(8) .
S12 Au12 Au13 154.74(19) .
Au8 Au12 Au13 60.56(4) .
Cu7 Au12 Au13 104.78(8) .
S12 Au12 Au7 135.17(17) .
Au8 Au12 Au7 61.08(4) .
Cu7 Au12 Au7 117.15(8) .
Au13 Au12 Au7 56.88(4) .
S12 Au12 Au9 118.74(17) .
Au8 Au12 Au9 60.79(4) .
Cu7 Au12 Au9 107.58(8) .
Au13 Au12 Au9 56.76(4) .
Au7 Au12 Au9 106.09(4) .
S12 Au12 Cu8 79.70(18) .
Au8 Au12 Cu8 114.80(8) .
Cu7 Au12 Cu8 71.11(10) .
Au13 Au12 Cu8 99.92(8) .
Au7 Au12 Cu8 57.54(7) .
Au9 Au12 Cu8 156.13(8) .
S12 Au12 Au10 100.46(19) .
Au8 Au12 Au10 107.29(5) .
Cu7 Au12 Au10 57.27(7) .
Au13 Au12 Au10 55.06(4) .
Au7 Au12 Au10 103.60(5) .
Au9 Au12 Au10 57.99(4) .
Cu8 Au12 Au10 106.16(8) .
S12 Au12 Au11 107.01(18) .
Au8 Au12 Au11 109.22(5) .
Cu7 Au12 Au11 61.38(8) .
Au13 Au12 Au11 56.07(4) .
Au7 Au12 Au11 60.07(4) .
Au9 Au12 Au11 103.41(5) .
Cu8 Au12 Au11 54.27(7) .
Au10 Au12 Au11 55.84(3) .
S7 Au7 Au13 158.17(19) .
S7 Au7 Cu3 84.71(19) .
Au13 Au7 Cu3 104.48(8) .
S7 Au7 Cu8 53.6(2) .
Au13 Au7 Cu8 106.78(8) .
Cu3 Au7 Cu8 127.30(10) .
S7 Au7 Au8 133.22(17) .
Au13 Au7 Au8 60.68(4) .
Cu3 Au7 Au8 115.90(8) .
Cu8 Au7 Au8 116.24(9) .
S7 Au7 Au12 109.35(18) .
Au13 Au7 Au12 60.94(4) .
Cu3 Au7 Au12 165.37(8) .
Cu8 Au7 Au12 62.68(8) .
Au8 Au7 Au12 57.48(4) .
S7 Au7 Au6 139.82(19) .
Au13 Au7 Au6 58.13(4) .
Cu3 Au7 Au6 58.53(7) .
Cu8 Au7 Au6 164.06(8) .
Au8 Au7 Au6 62.90(4) .
Au12 Au7 Au6 108.89(5) .
S7 Au7 Au2 115.29(17) .
Au13 Au7 Au2 57.62(4) .
Cu3 Au7 Au2 58.02(8) .
Cu8 Au7 Au2 108.21(8) .
Au8 Au7 Au2 111.07(5) .
Au12 Au7 Au2 110.39(5) .
Au6 Au7 Au2 60.54(4) .
S7 Au7 Au11 99.84(18) .
Au13 Au7 Au11 58.47(4) .
Cu3 Au7 Au11 110.87(8) .
Cu8 Au7 Au11 56.82(7) .
Au8 Au7 Au11 109.37(5) .
Au12 Au7 Au11 63.80(4) .
Au6 Au7 Au11 107.65(5) .
Au2 Au7 Au11 58.33(4) .
S1 Au1 Au5 144.03(19) .
S1 Au1 Au13 154.75(19) .
Au5 Au1 Au13 59.90(4) .
S1 Au1 Au6 119.6(2) .
Au5 Au1 Au6 61.31(4) .
Au13 Au1 Au6 57.48(4) .
S1 Au1 Au4 133.1(2) .
Au5 Au1 Au4 60.92(4) .
Au13 Au1 Au4 57.21(4) .
Au6 Au1 Au4 107.28(5) .
S1 Au1 Cu2 49.5(2) .
Au5 Au1 Cu2 166.50(8) .
Au13 Au1 Cu2 106.73(8) .
Au6 Au1 Cu2 114.53(8) .
Au4 Au1 Cu2 111.44(9) .
S1 Au1 Au2 99.40(19) .
Au5 Au1 Au2 109.21(5) .
Au13 Au1 Au2 56.24(4) .
Au6 Au1 Au2 60.86(4) .
Au4 Au1 Au2 103.32(4) .
Cu2 Au1 Au2 60.20(8) .
S1 Au1 Cu1 75.5(2) .
Au5 Au1 Cu1 117.42(9) .
Au13 Au1 Cu1 101.41(8) .
Au6 Au1 Cu1 157.50(7) .
Au4 Au1 Cu1 59.88(8) .
Cu2 Au1 Cu1 60.85(11) .
Au2 Au1 Cu1 102.18(8) .
S1 Au1 Au3 107.13(19) .
Au5 Au1 Au3 106.97(5) .
Au13 Au1 Au3 55.38(3) .
Au6 Au1 Au3 104.26(5) .
Au4 Au1 Au3 57.98(4) .
Cu2 Au1 Au3 60.59(8) .
Au2 Au1 Au3 55.30(4) .
Cu1 Au1 Au3 53.56(7) .
S5 Au5 Au1 142.51(17) .
S5 Au5 Au13 154.43(18) .
Au1 Au5 Au13 61.43(4) .
S5 Au5 Cu5 50.86(18) .
Au1 Au5 Cu5 166.38(7) .
Au13 Au5 Cu5 104.95(8) .
S5 Au5 Au4 119.01(17) .
Au1 Au5 Au4 61.21(4) .
Au13 Au5 Au4 57.76(4) .
Cu5 Au5 Au4 112.69(8) .
S5 Au5 Au6 133.85(17) .
Au1 Au5 Au6 60.79(4) .
Au13 Au5 Au6 57.78(4) .
Cu5 Au5 Au6 113.27(8) .
Au4 Au5 Au6 107.11(5) .
S5 Au5 Au9 99.14(19) .
Au1 Au5 Au9 110.29(5) .
Au13 Au5 Au9 56.04(4) .
Cu5 Au5 Au9 57.87(7) .
Au4 Au5 Au9 61.49(4) .
Au6 Au5 Au9 104.25(5) .
S5 Au5 Cu4 78.19(17) .
Au1 Au5 Cu4 114.29(9) .
Au13 Au5 Cu4 100.87(7) .
Cu5 Au5 Cu4 66.37(10) .
Au4 Au5 Cu4 158.29(7) .
Au6 Au5 Cu4 57.69(8) .
Au9 Au5 Cu4 104.86(8) .
S5 Au5 Au8 106.42(16) .
Au1 Au5 Au8 109.25(5) .
Au13 Au5 Au8 56.31(4) .
Cu5 Au5 Au8 59.29(7) .
Au4 Au5 Au8 105.54(4) .
Au6 Au5 Au8 59.73(4) .
Au9 Au5 Au8 55.41(4) .
Cu4 Au5 Au8 54.30(7) .
S3 Au3 Au11 141.02(18) .
S3 Au3 Au13 157.42(19) .
Au11 Au3 Au13 60.63(4) .
S3 Au3 Cu1 50.33(19) .
Au11 Au3 Cu1 168.64(9) .
Au13 Au3 Cu1 108.22(9) .
S3 Au3 Au10 120.5(2) .
Au11 Au3 Au10 62.08(4) .
Au13 Au3 Au10 57.48(4) .
Cu1 Au3 Au10 115.03(9) .
S3 Au3 Au2 131.3(2) .
Au11 Au3 Au2 62.16(4) .
Au13 Au3 Au2 57.44(4) .
Cu1 Au3 Au2 110.93(9) .
Au10 Au3 Au2 108.17(5) .
S3 Au3 Au4 102.0(2) .
Au11 Au3 Au4 109.81(5) .
Au13 Au3 Au4 56.39(4) .
Cu1 Au3 Au4 61.73(8) .
Au10 Au3 Au4 60.12(4) .
Au2 Au3 Au4 103.32(5) .
S3 Au3 Cu2 74.6(2) .
Au11 Au3 Cu2 116.76(8) .
Au13 Au3 Cu2 102.71(8) .
Cu1 Au3 Cu2 61.51(11) .
Au10 Au3 Cu2 159.01(8) .
Au2 Au3 Cu2 59.11(8) .
Au4 Au3 Cu2 104.43(8) .
S3 Au3 Au1 108.04(18) .
Au11 Au3 Au1 108.39(5) .
Au13 Au3 Au1 55.94(4) .
Cu1 Au3 Au1 60.89(8) .
Au10 Au3 Au1 104.14(5) .
Au2 Au3 Au1 57.98(4) .
Au4 Au3 Au1 55.30(4) .
Cu2 Au3 Au1 55.33(7) .
S8 Au8 Au12 141.96(18) .
S8 Au8 Au13 155.30(19) .
Au12 Au8 Au13 61.14(4) .
S8 Au8 Cu4 50.83(19) .
Au12 Au8 Cu4 166.44(9) .
Au13 Au8 Cu4 105.50(9) .
S8 Au8 Au9 133.54(18) .
Au12 Au8 Au9 61.79(4) .
Au13 Au8 Au9 57.24(4) .
Cu4 Au8 Au9 114.26(8) .
S8 Au8 Au7 119.37(18) .
Au12 Au8 Au7 61.43(4) .
Au13 Au8 Au7 57.16(4) .
Cu4 Au8 Au7 110.43(9) .
Au9 Au8 Au7 107.08(5) .
S8 Au8 Cu5 77.89(18) .
Au12 Au8 Cu5 115.44(8) .
Au13 Au8 Cu5 100.67(8) .
Cu4 Au8 Cu5 67.32(10) .
Au9 Au8 Cu5 57.78(7) .
Au7 Au8 Cu5 157.11(7) .
S8 Au8 Au6 100.4(2) .
Au12 Au8 Au6 108.92(5) .
Au13 Au8 Au6 55.80(4) .
Cu4 Au8 Au6 58.38(8) .
Au9 Au8 Au6 103.84(5) .
Au7 Au8 Au6 59.02(4) .
Cu5 Au8 Au6 105.35(8) .
S8 Au8 Au5 107.43(17) .
Au12 Au8 Au5 109.05(5) .
Au13 Au8 Au5 55.44(4) .
Cu4 Au8 Au5 60.73(8) .
Au9 Au8 Au5 59.37(4) .
Au7 Au8 Au5 103.21(5) .
Cu5 Au8 Au5 55.00(7) .
Au6 Au8 Au5 55.26(4) .
N9 Cu6 N4 108.9(7) .
N9 Cu6 N10 112.6(8) .
N4 Cu6 N10 108.0(7) .
N9 Cu6 Au9 84.8(6) .
N4 Cu6 Au9 149.5(5) .
N10 Cu6 Au9 90.4(5) .
N9 Cu6 Au4 90.3(7) .
N4 Cu6 Au4 86.6(5) .
N10 Cu6 Au4 145.7(5) .
Au9 Cu6 Au4 65.71(9) .
N9 Cu6 Au10 143.4(7) .
N4 Cu6 Au10 94.6(5) .
N10 Cu6 Au10 84.7(4) .
Au9 Cu6 Au10 62.25(8) .
Au4 Cu6 Au10 62.85(8) .
N6 Cu3 N7 112.8(8) .
N6 Cu3 N2 109.4(9) .
N7 Cu3 N2 107.5(7) .
N6 Cu3 Au2 147.2(6) .
N7 Cu3 Au2 90.2(5) .
N2 Cu3 Au2 83.6(5) .
N6 Cu3 Au7 93.7(7) .
N7 Cu3 Au7 85.7(5) .
N2 Cu3 Au7 145.2(5) .
Au2 Cu3 Au7 63.91(8) .
N6 Cu3 Au6 84.9(6) .
N7 Cu3 Au6 145.5(5) .
N2 Cu3 Au6 92.7(5) .
Au2 Cu3 Au6 64.05(8) .
Au7 Cu3 Au6 63.04(8) .
N8 Cu5 S5 131.5(6) .
N8 Cu5 S9 102.8(6) .
S5 Cu5 S9 111.7(3) .
N8 Cu5 Au9 121.5(6) .
S5 Cu5 Au9 106.5(2) .
S9 Cu5 Au9 53.00(17) .
N8 Cu5 Au5 144.0(6) .
S5 Cu5 Au5 53.70(19) .
S9 Cu5 Au5 105.8(2) .
Au9 Cu5 Au5 63.81(8) .
N8 Cu5 Au8 86.4(6) .
S5 Cu5 Au8 115.0(2) .
S9 Cu5 Au8 104.67(19) .
Au9 Cu5 Au8 59.06(7) .
Au5 Cu5 Au8 65.71(8) .
N12 Cu8 S11 123.9(6) .
N12 Cu8 S7 106.4(5) .
S11 Cu8 S7 114.9(3) .
N12 Cu8 Au11 142.0(5) .
S11 Cu8 Au11 54.49(17) .
S7 Cu8 Au11 106.64(19) .
N12 Cu8 Au7 124.4(5) .
S11 Cu8 Au7 110.6(2) .
S7 Cu8 Au7 53.54(16) .
Au11 Cu8 Au7 65.12(8) .
N12 Cu8 Au12 87.2(5) .
S11 Cu8 Au12 113.7(2) .
S7 Cu8 Au12 106.68(19) .
Au11 Cu8 Au12 65.65(8) .
Au7 Cu8 Au12 59.78(7) .
N11 Cu7 S12 125.6(6) .
N11 Cu7 S10 105.3(6) .
S12 Cu7 S10 116.7(3) .
N11 Cu7 Au10 122.0(6) .
S12 Cu7 Au10 110.7(2) .
S10 Cu7 Au10 52.87(17) .
N11 Cu7 Au12 139.9(6) .
S12 Cu7 Au12 54.72(19) .
S10 Cu7 Au12 107.64(19) .
Au10 Cu7 Au12 65.38(8) .
N11 Cu7 Au11 85.7(6) .
S12 Cu7 Au11 113.0(2) .
S10 Cu7 Au11 104.9(2) .
Au10 Cu7 Au11 58.89(7) .
Au12 Cu7 Au11 64.16(8) .
N3 Cu2 S1 142.0(6) .
N3 Cu2 S2 97.9(6) .
S1 Cu2 S2 110.1(3) .
N3 Cu2 Au1 146.3(7) .
S1 Cu2 Au1 52.4(2) .
S2 Cu2 Au1 101.3(2) .
N3 Cu2 Au2 115.8(5) .
S1 Cu2 Au2 101.9(2) .
S2 Cu2 Au2 50.51(19) .
Au1 Cu2 Au2 60.36(8) .
N3 Cu2 Cu1 89.1(6) .
S1 Cu2 Cu1 77.5(2) .
S2 Cu2 Cu1 153.0(2) .
Au1 Cu2 Cu1 61.93(11) .
Au2 Cu2 Cu1 103.05(14) .
N3 Cu2 Au3 85.7(6) .
S1 Cu2 Au3 113.1(2) .
S2 Cu2 Au3 99.6(2) .
Au1 Cu2 Au3 64.08(9) .
Au2 Cu2 Au3 56.46(7) .
Cu1 Cu2 Au3 54.84(10) .
N5 Cu4 S8 128.7(6) .
N5 Cu4 S6 105.4(6) .
S8 Cu4 S6 113.1(3) .
N5 Cu4 Au8 142.2(5) .
S8 Cu4 Au8 54.7(2) .
S6 Cu4 Au8 105.0(2) .
N5 Cu4 Au6 122.0(6) .
S8 Cu4 Au6 108.3(2) .
S6 Cu4 Au6 51.99(19) .
Au8 Cu4 Au6 63.94(8) .
N5 Cu4 Au5 86.4(5) .
S8 Cu4 Au5 114.9(2) .
S6 Cu4 Au5 103.3(2) .
Au8 Cu4 Au5 64.97(8) .
Au6 Cu4 Au5 58.03(7) .
N1 Cu1 S3 139.1(8) .
N1 Cu1 S4 99.8(8) .
S3 Cu1 S4 109.4(3) .
N1 Cu1 Au3 146.5(7) .
S3 Cu1 Au3 54.20(19) .
S4 Cu1 Au3 100.9(2) .
N1 Cu1 Au4 116.0(7) .
S3 Cu1 Au4 104.7(2) .
S4 Cu1 Au4 50.70(17) .
Au3 Cu1 Au4 61.23(8) .
N1 Cu1 Cu2 87.5(7) .
S3 Cu1 Cu2 77.4(3) .
S4 Cu1 Cu2 156.0(2) .
Au3 Cu1 Cu2 63.65(10) .
Au4 Cu1 Cu2 105.57(13) .
N1 Cu1 Au1 84.9(7) .
S3 Cu1 Au1 116.0(2) .
S4 Cu1 Au1 100.4(2) .
Au3 Cu1 Au1 65.55(8) .
Au4 Cu1 Au1 56.59(7) .
Cu2 Cu1 Au1 57.22(10) .
C31 S7 Au7 102.5(6) .
C31 S7 Cu8 107.1(7) .
Au7 S7 Cu8 72.8(2) .
C46 S10 Au10 103.2(6) .
C46 S10 Cu7 106.6(6) .
Au10 S10 Cu7 72.9(2) .
C21 S5 Cu5 112.6(7) .
C21 S5 Au5 106.3(7) .
Cu5 S5 Au5 75.4(2) .
C55 S11 Cu8 117.6(7) .
C55 S11 Au11 108.5(7) .
Cu8 S11 Au11 73.3(2) .
C45 S9 Au9 102.2(9) .
C45 S9 Cu5 103.0(9) .
Au9 S9 Cu5 72.3(2) .
C16 S4 Au4 103.5(7) .
C16 S4 Cu1 116.2(8) .
Au4 S4 Cu1 75.7(2) .
C56 S12 Cu7 107.0(7) .
C56 S12 Au12 110.4(7) .
Cu7 S12 Au12 74.4(2) .
C26 S6 Au6 103.5(10) .
C26 S6 Cu4 110.8(10) .
Au6 S6 Cu4 74.6(2) .
C36 S8 Cu4 113.8(12) .
C36 S8 Au8 109.1(13) .
Cu4 S8 Au8 74.5(2) .
C11 S3 Cu1 115.9(8) .
C11 S3 Au3 104.4(7) .
Cu1 S3 Au3 75.5(2) .
C10 S2 Au2 106.6(8) .
C10 S2 Cu2 113.9(7) .
Au2 S2 Cu2 75.4(2) .
C1 S1 Cu2 111.7(9) .
C1 S1 Au1 104.1(9) .
Cu2 S1 Au1 78.2(2) .
C40 N8 C36 116(2) .
C40 N8 Cu5 117.6(18) .
C36 N8 Cu5 126(2) .
C20 N4 C16 120.0 .
C20 N4 Cu6 114.6(10) .
C16 N4 Cu6 125.4(10) .
N4 C20 C19 120.0 .
C18 C19 C20 120.0 .
C19 C18 C17 120.0 .
C18 C17 C16 120.0 .
C17 C16 N4 120.0 .
C17 C16 S4 116.4(12) .
N4 C16 S4 123.5(12) .
C41 N9 C45 114(2) .
C41 N9 Cu6 121(2) .
C45 N9 Cu6 125.5(14) .
C26 N6 C30 118(2) .
C26 N6 Cu3 132.1(19) .
C30 N6 Cu3 109.4(17) .
C6 N2 C10 120.0 .
C6 N2 Cu3 111.4(12) .
C10 N2 Cu3 125.5(12) .
N2 C6 C7 120.0 .
C8 C7 C6 120.0 .
C7 C8 C9 120.0 .
C10 C9 C8 120.0 .
C9 C10 N2 120.0 .
C9 C10 S2 121.5(14) .
N2 C10 S2 118.5(14) .
C44 C45 N9 120(2) .
C44 C45 S9 121(2) .
N9 C45 S9 119.1(16) .
C1 N1 C5 117(3) .
C1 N1 Cu1 125.0(18) .
C5 N1 Cu1 118(2) .
C55 N11 C51 120.0 .
C55 N11 Cu7 127.1(11) .
C51 N11 Cu7 112.8(11) .
N11 C55 C54 120.0 .
N11 C55 S11 118.9(11) .
C54 C55 S11 121.1(11) .
C55 C54 C53 120.0 .
C52 C53 C54 120.0 .
C51 C52 C53 120.0 .
C52 C51 N11 120.0 .
C46 C47 C48 120.0 .
C47 C46 N10 120.0 .
C47 C46 S10 121.4(10) .
N10 C46 S10 118.4(10) .
C46 N10 C50 120.0 .
C46 N10 Cu6 126.7(9) .
C50 N10 Cu6 113.2(9) .
C49 C50 N10 120.0 .
C50 C49 C48 120.0 .
C49 C48 C47 120.0 .
N1 C1 C2 122(3) .
N1 C1 S1 120(2) .
C2 C1 S1 118(2) .
C32 C31 N7 120.0 .
C32 C31 S7 119.3(9) .
N7 C31 S7 120.6(9) .
C31 C32 C33 120.0 .
C34 C33 C32 120.0 .
C35 C34 C33 120.0 .
C34 C35 N7 120.0 .
C35 N7 C31 120.0 .
C35 N7 Cu3 114.9(9) .
C31 N7 Cu3 124.9(9) .
C37 C36 N8 120(3) .
C37 C36 S8 122(3) .
N8 C36 S8 118(2) .
C39 C40 N8 125(3) .
C22 C21 N5 120.0 .
C22 C21 S5 117.9(10) .
N5 C21 S5 122.0(10) .
C21 C22 C23 120.0 .
C22 C23 C24 120.0 .
C25 C24 C23 120.0 .
N5 C25 C24 120.0 .
C25 N5 C21 120.0 .
C25 N5 Cu4 116.0(9) .
C21 N5 Cu4 124.0(9) .
C45 C44 C43 127(3) .
C26 C27 C28 121(3) .
C1 C2 C3 121(3) .
C57 C56 N12 120.0 .
C57 C56 S12 119.1(10) .
N12 C56 S12 120.7(10) .
C56 C57 C58 120.0 .
C59 C58 C57 120.0 .
C58 C59 C60 120.0 .
C59 C60 N12 120.0 .
C60 N12 C56 120.0 .
C60 N12 Cu8 113.9(9) .
C56 N12 Cu8 122.6(9) .
Cl8 C64 Cl7 108.7(19) .
N9 C41 C42 127(3) .
C43 C42 C41 115(3) .
C36 C37 C38 122(3) .
C29 C28 C27 118(3) .
N3 C11 C12 120.0 .
N3 C11 S3 121.8(13) .
C12 C11 S3 118.2(13) .
C15 N3 C11 120.0 .
C15 N3 Cu2 118.7(13) .
C11 N3 Cu2 120.8(13) .
N3 C15 C14 120.0 .
C15 C14 C13 120.0 .
C12 C13 C14 120.0 .
C13 C12 C11 120.0 .
C42 C43 C44 118(3) .
N1 C5 C4 121(3) .
N6 C30 C29 115(2) .
C40 C39 C38 121(4) .
C39 C38 C37 115(3) .
C28 C29 C30 123(3) .
N6 C26 C27 125(3) .
N6 C26 S6 115(3) .
C27 C26 S6 119(2) .
Cl9 C65 Cl10 118.0(16) .
C3 C4 C5 120(3) .
C4 C3 C2 120(3) .
Cl4 C62 Cl3 114.5(17) .
Cl2 C61 Cl1 143(3) .
C61 Cl1 Cl1 91(4) 2_656
Cl6 C63 Cl5 107(3) .

loop_
_geom_bond_atom_site_label_1
_geom_bond_atom_site_label_2
_geom_bond_distance
_geom_bond_site_symmetry_2
Au13 Au10 2.7148(16) .
Au13 Au7 2.7166(16) .
Au13 Au9 2.7174(16) .
Au13 Au4 2.7211(16) .
Au13 Au2 2.7224(16) .
Au13 Au6 2.7268(16) .
Au13 Au5 2.7904(16) .
Au13 Au11 2.7997(16) .
Au13 Au3 2.8140(15) .
Au13 Au8 2.8193(15) .
Au13 Au1 2.8326(16) .
Au13 Au12 2.8354(16) .
Au9 S9 2.360(7) .
Au9 Cu6 2.746(3) .
Au9 Cu5 2.815(3) .
Au9 Au8 2.8536(16) .
Au9 Au10 2.8665(16) .
Au9 Au12 2.8810(16) .
Au9 Au4 2.9805(16) .
Au9 Au5 2.9827(16) .
Au4 S4 2.359(6) .
Au4 Cu6 2.749(4) .
Au4 Au5 2.8430(16) .
Au4 Au1 2.8510(17) .
Au4 Au10 2.8931(16) .
Au4 Au3 2.9403(17) .
Au4 Cu1 2.954(4) .
Au2 S2 2.341(8) .
Au2 Cu3 2.759(4) .
Au2 Au3 2.8509(17) .
Au2 Au11 2.8834(16) .
Au2 Au7 2.9207(17) .
Au2 Au6 2.9281(17) .
Au2 Cu2 2.935(4) .
Au2 Au1 2.9403(17) .
Au6 S6 2.323(7) .
Au6 Cu3 2.763(3) .
Au6 Au1 2.8385(16) .
Au6 Cu4 2.842(4) .
Au6 Au5 2.8529(16) .
Au6 Au7 2.8878(16) .
Au6 Au8 2.9984(18) .
Au11 S11 2.347(6) .
Au11 Au3 2.7308(17) .
Au11 Cu8 2.763(3) .
Au11 Au10 2.8697(16) .
Au11 Au7 2.9947(16) .
Au11 Cu7 3.024(4) .
Au11 Au12 3.1005(17) .
Au10 S10 2.337(7) .
Au10 Cu6 2.799(3) .
Au10 Cu7 2.800(3) .
Au10 Au3 2.8322(17) .
Au10 Au12 3.0265(16) .
Au12 S12 2.375(7) .
Au12 Au8 2.7545(16) .
Au12 Cu7 2.803(3) .
Au12 Au7 2.8689(17) .
Au12 Cu8 2.950(3) .
Au7 S7 2.358(6) .
Au7 Cu3 2.760(4) .
Au7 Cu8 2.801(3) .
Au7 Au8 2.8592(17) .
Au1 S1 2.356(8) .
Au1 Au5 2.7549(17) .
Au1 Cu2 2.913(4) .
Au1 Cu1 3.057(4) .
Au1 Au3 3.1853(17) .
Au5 S5 2.355(7) .
Au5 Cu5 2.828(4) .
Au5 Cu4 3.030(4) .
Au5 Au8 3.1471(18) .
Au3 S3 2.358(7) .
Au3 Cu1 2.815(3) .
Au3 Cu2 3.085(4) .
Au8 S8 2.389(7) .
Au8 Cu4 2.821(4) .
Au8 Cu5 2.969(3) .
Cu6 N9 2.04(2) .
Cu6 N4 2.043(14) .
Cu6 N10 2.115(12) .
Cu3 N6 2.03(2) .
Cu3 N7 2.076(11) .
Cu3 N2 2.083(16) .
Cu5 N8 1.986(18) .
Cu5 S5 2.266(7) .
Cu5 S9 2.412(8) .
Cu8 N12 1.978(13) .
Cu8 S11 2.278(8) .
Cu8 S7 2.361(8) .
Cu7 N11 1.994(13) .
Cu7 S12 2.257(8) .
Cu7 S10 2.379(7) .
Cu2 N3 2.013(17) .
Cu2 S1 2.262(8) .
Cu2 S2 2.456(8) .
Cu2 Cu1 3.026(5) .
Cu4 N5 1.994(12) .
Cu4 S8 2.269(8) .
Cu4 S6 2.367(9) .
Cu1 N1 2.01(2) .
Cu1 S3 2.238(8) .
Cu1 S4 2.452(9) .
S7 C31 1.702(15) .
S10 C46 1.758(14) .
S5 C21 1.744(14) .
S11 C55 1.737(16) .
S9 C45 1.76(2) .
S4 C16 1.678(15) .
S12 C56 1.756(13) .
S6 C26 1.79(3) .
S8 C36 1.74(4) .
S3 C11 1.726(18) .
S2 C10 1.730(18) .
S1 C1 1.82(3) .
N8 C40 1.38(3) .
N8 C36 1.41(4) .
N4 C20 1.3900 .
N4 C16 1.3900 .
C20 C19 1.3900 .
C19 C18 1.3900 .
C18 C17 1.3900 .
C17 C16 1.3900 .
N9 C41 1.35(4) .
N9 C45 1.37(3) .
N6 C26 1.35(4) .
N6 C30 1.44(3) .
N2 C6 1.3900 .
N2 C10 1.3900 .
C6 C7 1.3900 .
C7 C8 1.3900 .
C8 C9 1.3900 .
C9 C10 1.3900 .
Cl8 C64 1.75(3) .
Cl10 C65 1.709(17) .
Cl9 C65 1.702(18) .
Cl7 C64 1.76(4) .
C45 C44 1.33(3) .
N1 C1 1.31(4) .
N1 C5 1.39(4) .
N11 C55 1.3900 .
N11 C51 1.3900 .
C55 C54 1.3900 .
C54 C53 1.3900 .
C53 C52 1.3900 .
C52 C51 1.3900 .
C47 C46 1.3900 .
C47 C48 1.3900 .
C46 N10 1.3900 .
N10 C50 1.3900 .
C50 C49 1.3900 .
C49 C48 1.3900 .
C1 C2 1.35(4) .
C31 C32 1.3900 .
C31 N7 1.3900 .
C32 C33 1.3900 .
C33 C34 1.3900 .
C34 C35 1.3900 .
C35 N7 1.3900 .
C36 C37 1.34(4) .
C40 C39 1.32(4) .
C21 C22 1.3900 .
C21 N5 1.3900 .
C22 C23 1.3900 .
C23 C24 1.3900 .
C24 C25 1.3900 .
C25 N5 1.3900 .
C44 C43 1.38(4) .
C27 C26 1.37(5) .
C27 C28 1.40(4) .
C2 C3 1.38(4) .
C56 C57 1.3900 .
C56 N12 1.3900 .
C57 C58 1.3900 .
C58 C59 1.3900 .
C59 C60 1.3900 .
C60 N12 1.3900 .
C41 C42 1.46(4) .
C42 C43 1.33(4) .
C37 C38 1.46(5) .
C28 C29 1.34(4) .
C11 N3 1.3900 .
C11 C12 1.3900 .
N3 C15 1.3900 .
C15 C14 1.3900 .
C14 C13 1.3900 .
C13 C12 1.3900 .
C5 C4 1.40(4) .
C30 C29 1.50(4) .
C39 C38 1.37(5) .
Cl4 C62 1.706(19) .
Cl3 C62 1.740(19) .
Cl5 C63 1.87(6) .
Cl6 C63 1.59(6) .
C4 C3 1.28(4) .
Cl2 C61 1.714(18) .
C61 Cl1 1.71(2) .
Cl1 Cl1 2.44(15) 2_656
